data_7105362
loop_
_publ_author_name
'Balloch, Liam'
'Kennedy, Alan R'
'Klett, Jan'
'Mulvey, Robert E'
'O'Hara, Charles T'

_publ_section_title
;
 Structural elaboration of the surprising ortho-zincation of benzyl
 methyl ether.
;
_journal_issue 13
_journal_name_full 'Chemical communications (Cambridge, England)'
_journal_page_first 2319
_journal_page_last 2321
_journal_paper_doi 10.1039/b924791b
_journal_volume 46
_journal_year 2010
_chemical_formula_sum 'C27 H52 N3 Na O Zn'
_chemical_formula_weight 523.08
_chemical_name_systematic
;
?
;
_space_group_IT_number 4
_symmetry_cell_setting monoclinic
_symmetry_space_group_name_Hall 'P 2yb'
_symmetry_space_group_name_H-M 'P 1 21 1'
_atom_sites_solution_hydrogens geom
_atom_sites_solution_primary direct
_atom_sites_solution_secondary difmap
_audit_creation_method SHELXL-97
_cell_angle_alpha 90.00
_cell_angle_beta 114.39(3)
_cell_angle_gamma 90.00
_cell_formula_units_Z 2
_cell_length_a 9.236(2)
_cell_length_b 16.527(2)
_cell_length_c 10.6095(19)
_cell_measurement_reflns_used 1416
_cell_measurement_temperature 123(2)
_cell_measurement_theta_max 30.8334
_cell_measurement_theta_min 2.7114
_cell_volume 1474.9(6)
_computing_cell_refinement 'CrysAlis CCD'
_computing_data_collection 'CrysAlis CCD'
_computing_data_reduction 'CrysAlis RED'
_computing_molecular_graphics 'shelxp / ortep'
_computing_publication_material 'SHELXL-97 (Sheldrick, 1997)'
_computing_structure_refinement 'SHELXL-97 (Sheldrick, 1997)'
_computing_structure_solution 'SHELXS-97 (Sheldrick, 1990)'
_diffrn_ambient_temperature 123(2)
_diffrn_measured_fraction_theta_full 0.994
_diffrn_measured_fraction_theta_max 0.901
_diffrn_measurement_device_type 'OXFORD DIFFRACTION GEMINI S'
_diffrn_measurement_method 'omega scans'
_diffrn_radiation_monochromator graphite
_diffrn_radiation_source 'fine-focus sealed tube'
_diffrn_radiation_type MoK\a
_diffrn_radiation_wavelength 0.71073
_diffrn_reflns_av_R_equivalents 0.0261
_diffrn_reflns_av_sigmaI/netI 0.0464
_diffrn_reflns_limit_h_max 13
_diffrn_reflns_limit_h_min -12
_diffrn_reflns_limit_k_max 23
_diffrn_reflns_limit_k_min -23
_diffrn_reflns_limit_l_max 15
_diffrn_reflns_limit_l_min -13
_diffrn_reflns_number 13428
_diffrn_reflns_theta_full 27.00
_diffrn_reflns_theta_max 31.09
_diffrn_reflns_theta_min 2.72
_diffrn_standards_decay_% 0
_diffrn_standards_number 0
_exptl_absorpt_coefficient_mu 0.869
_exptl_absorpt_correction_T_max 1.00000
_exptl_absorpt_correction_T_min 0.78402
_exptl_absorpt_correction_type multi-scan
_exptl_absorpt_process_details
;
CrysAlisPro, Oxford Diffraction Ltd.,
Empirical absorption correction using spherical harmonics,
implemented in SCALE3 ABSPACK scaling algorithm.
;
_exptl_crystal_colour colourless
_exptl_crystal_density_diffrn 1.178
_exptl_crystal_density_method 'not measured'
_exptl_crystal_description block
_exptl_crystal_F_000 568
_exptl_crystal_size_max 0.4
_exptl_crystal_size_mid 0.4
_exptl_crystal_size_min 0.3
_refine_diff_density_max 0.599
_refine_diff_density_min -0.295
_refine_diff_density_rms 0.052
_refine_ls_abs_structure_details 'Flack H D (1983), Acta Cryst. A39, 876-881'
_refine_ls_abs_structure_Flack 0.052(7)
_refine_ls_extinction_method none
_refine_ls_goodness_of_fit_ref 0.973
_refine_ls_hydrogen_treatment constr
_refine_ls_matrix_type full
_refine_ls_number_parameters 311
_refine_ls_number_reflns 7511
_refine_ls_number_restraints 1
_refine_ls_restrained_S_all 0.973
_refine_ls_R_factor_all 0.0370
_refine_ls_R_factor_gt 0.0309
_refine_ls_shift/su_max 0.002
_refine_ls_shift/su_mean 0.000
_refine_ls_structure_factor_coef Fsqd
_refine_ls_weighting_details 'calc w=1/[\s^2^(Fo^2^)+(0.0352P)^2^+0.0000P] where P=(Fo^2^+2Fc^2^)/3'
_refine_ls_weighting_scheme calc
_refine_ls_wR_factor_gt 0.0646
_refine_ls_wR_factor_ref 0.0658
_reflns_number_gt 6567
_reflns_number_total 7511
_reflns_threshold_expression I>2\s(I)
_cod_data_source_file b924791b.txt
_cod_data_source_block jkliam2
_cod_original_cell_volume 1475.0(5)
_cod_original_sg_symbol_H-M P2(1)
_cod_database_code 7105362

loop_
_symmetry_equiv_pos_as_xyz
'x, y, z'
'-x, y+1/2, -z'

loop_
_atom_site_label
_atom_site_type_symbol
_atom_site_fract_x
_atom_site_fract_y
_atom_site_fract_z
_atom_site_U_iso_or_equiv
_atom_site_adp_type
_atom_site_occupancy
_atom_site_symmetry_multiplicity
_atom_site_calc_flag
_atom_site_refinement_flags
_atom_site_disorder_assembly
_atom_site_disorder_group
Na1 Na 0.37373(10) 0.19320(5) 0.65566(8) 0.01832(16) Uani 1 1 d . . .
Zn1 Zn 0.67420(2) 0.294437(14) 0.854336(18) 0.01594(5) Uani 1 1 d . . .
C11 C 0.5958(2) 0.31964(10) 0.64592(18) 0.0172(3) Uani 1 1 d . . .
C12 C 0.4614(2) 0.36406(10) 0.5582(2) 0.0181(4) Uani 1 1 d . . .
C13 C 0.4357(2) 0.38500(11) 0.4223(2) 0.0224(4) Uani 1 1 d . . .
H13A H 0.3428 0.4143 0.3662 0.027 Uiso 1 1 calc R . .
C14 C 0.5444(3) 0.36340(11) 0.3692(2) 0.0225(4) Uani 1 1 d . . .
H14A H 0.5276 0.3780 0.2775 0.027 Uiso 1 1 calc R . .
C15 C 0.6779(2) 0.32013(11) 0.4523(2) 0.0226(4) Uani 1 1 d . . .
H15A H 0.7542 0.3049 0.4180 0.027 Uiso 1 1 calc R . .
C16 C 0.70073(19) 0.29886(16) 0.58560(16) 0.0197(3) Uani 1 1 d . . .
H16A H 0.7928 0.2684 0.6395 0.024 Uiso 1 1 calc R . .
C1 C 0.3400(3) 0.39137(13) 0.6101(2) 0.0214(4) Uani 1 1 d . . .
H1A H 0.3940 0.4177 0.7016 0.026 Uiso 1 1 calc R . .
H1B H 0.2670 0.4312 0.5451 0.026 Uiso 1 1 calc R . .
O1 O 0.25143(16) 0.32226(8) 0.62170(14) 0.0223(3) Uani 1 1 d . . .
C10 C 0.1234(3) 0.34697(14) 0.6542(3) 0.0332(5) Uani 1 1 d . . .
H10A H 0.0765 0.2994 0.6781 0.050 Uiso 1 1 calc R . .
H10B H 0.0425 0.3742 0.5740 0.050 Uiso 1 1 calc R . .
H10C H 0.1629 0.3843 0.7330 0.050 Uiso 1 1 calc R . .
C2 C 0.8502(2) 0.36841(11) 0.9821(2) 0.0231(4) Uani 1 1 d . . .
C21 C 0.9810(3) 0.37131(15) 0.9280(3) 0.0411(6) Uani 1 1 d . . .
H21A H 1.0603 0.4122 0.9796 0.062 Uiso 1 1 calc R . .
H21B H 0.9338 0.3854 0.8294 0.062 Uiso 1 1 calc R . .
H21C H 1.0323 0.3182 0.9403 0.062 Uiso 1 1 calc R . .
C22 C 0.9240(3) 0.34555(14) 1.1346(2) 0.0385(6) Uani 1 1 d . . .
H22A H 1.0067 0.3849 1.1863 0.058 Uiso 1 1 calc R . .
H22B H 0.9713 0.2915 1.1454 0.058 Uiso 1 1 calc R . .
H22C H 0.8417 0.3455 1.1704 0.058 Uiso 1 1 calc R . .
C23 C 0.7834(3) 0.45356(12) 0.9694(2) 0.0311(5) Uani 1 1 d . . .
H23A H 0.8699 0.4915 1.0185 0.047 Uiso 1 1 calc R . .
H23B H 0.7055 0.4553 1.0101 0.047 Uiso 1 1 calc R . .
H23C H 0.7316 0.4687 0.8715 0.047 Uiso 1 1 calc R . .
N3 N 0.57605(18) 0.19533(9) 0.89675(15) 0.0160(3) Uani 1 1 d . . .
C32 C 0.6732(2) 0.12091(11) 0.92260(19) 0.0188(4) Uani 1 1 d . . .
C321 C 0.5749(3) 0.04432(11) 0.8563(2) 0.0248(4) Uani 1 1 d . . .
H32A H 0.5111 0.0540 0.7575 0.037 Uiso 1 1 calc R . .
H32B H 0.5044 0.0318 0.9018 0.037 Uiso 1 1 calc R . .
H32C H 0.6469 -0.0013 0.8674 0.037 Uiso 1 1 calc R . .
C322 C 0.7883(3) 0.13215(12) 0.8521(2) 0.0253(4) Uani 1 1 d . . .
H32D H 0.7273 0.1433 0.7534 0.038 Uiso 1 1 calc R . .
H32E H 0.8509 0.0827 0.8630 0.038 Uiso 1 1 calc R . .
H32F H 0.8599 0.1776 0.8951 0.038 Uiso 1 1 calc R . .
C33 C 0.7738(2) 0.10399(13) 1.0766(2) 0.0244(4) Uani 1 1 d . . .
H33A H 0.8239 0.0500 1.0867 0.029 Uiso 1 1 calc R . .
H33B H 0.8597 0.1448 1.1133 0.029 Uiso 1 1 calc R . .
C34 C 0.6738(2) 0.10656(13) 1.1609(2) 0.0272(4) Uani 1 1 d . . .
H34A H 0.5901 0.0645 1.1278 0.033 Uiso 1 1 calc R . .
H34B H 0.7417 0.0963 1.2598 0.033 Uiso 1 1 calc R . .
C36 C 0.4949(2) 0.21012(11) 0.99091(19) 0.0186(4) Uani 1 1 d . . .
C35 C 0.5991(2) 0.18994(13) 1.14293(19) 0.0241(4) Uani 1 1 d . . .
H35A H 0.6843 0.2310 1.1809 0.029 Uiso 1 1 calc R . .
H35B H 0.5334 0.1929 1.1966 0.029 Uiso 1 1 calc R . .
C361 C 0.3368(2) 0.16450(12) 0.9464(2) 0.0245(4) Uani 1 1 d . . .
H36A H 0.3571 0.1061 0.9552 0.037 Uiso 1 1 calc R . .
H36B H 0.2684 0.1777 0.8499 0.037 Uiso 1 1 calc R . .
H36C H 0.2838 0.1806 1.0057 0.037 Uiso 1 1 calc R . .
C362 C 0.4553(2) 0.30044(16) 0.98252(18) 0.0246(4) Uani 1 1 d . . .
H36D H 0.5540 0.3318 1.0233 0.037 Uiso 1 1 calc R . .
H36E H 0.3898 0.3113 1.0335 0.037 Uiso 1 1 calc R . .
H36F H 0.3968 0.3161 0.8854 0.037 Uiso 1 1 calc R . .
N41 N 0.11792(19) 0.09431(10) 0.57411(16) 0.0209(3) Uani 1 1 d . . .
C411 C -0.0241(3) 0.13287(15) 0.5748(2) 0.0337(5) Uani 1 1 d . . .
H41A H -0.0058 0.1467 0.6700 0.051 Uiso 1 1 calc R . .
H41B H -0.1143 0.0955 0.5362 0.051 Uiso 1 1 calc R . .
H41C H -0.0476 0.1822 0.5186 0.051 Uiso 1 1 calc R . .
C412 C 0.1462(3) 0.01931(13) 0.6552(2) 0.0273(4) Uani 1 1 d . . .
H41D H 0.1659 0.0324 0.7510 0.041 Uiso 1 1 calc R . .
H41E H 0.2389 -0.0087 0.6535 0.041 Uiso 1 1 calc R . .
H41F H 0.0526 -0.0158 0.6151 0.041 Uiso 1 1 calc R . .
C42 C 0.0911(2) 0.07499(12) 0.43067(19) 0.0223(4) Uani 1 1 d . . .
H42A H 0.0395 0.1220 0.3711 0.027 Uiso 1 1 calc R . .
H42B H 0.0167 0.0287 0.3985 0.027 Uiso 1 1 calc R . .
C43 C 0.2402(2) 0.05424(11) 0.4123(2) 0.0216(4) Uani 1 1 d . . .
H43A H 0.2957 0.0094 0.4759 0.026 Uiso 1 1 calc R . .
H43B H 0.2105 0.0350 0.3165 0.026 Uiso 1 1 calc R . .
N44 N 0.34994(19) 0.12313(9) 0.43931(16) 0.0189(3) Uani 1 1 d . . .
C441 C 0.2827(3) 0.18507(13) 0.3316(2) 0.0288(4) Uani 1 1 d . . .
H44A H 0.1887 0.2091 0.3376 0.043 Uiso 1 1 calc R . .
H44B H 0.2522 0.1602 0.2403 0.043 Uiso 1 1 calc R . .
H44C H 0.3622 0.2273 0.3449 0.043 Uiso 1 1 calc R . .
C442 C 0.4998(3) 0.09464(13) 0.4388(2) 0.0270(4) Uani 1 1 d . . .
H44D H 0.5469 0.0538 0.5112 0.040 Uiso 1 1 calc R . .
H44E H 0.5733 0.1403 0.4564 0.040 Uiso 1 1 calc R . .
H44F H 0.4795 0.0708 0.3485 0.040 Uiso 1 1 calc R . .

loop_
_atom_site_aniso_label
_atom_site_aniso_U_11
_atom_site_aniso_U_22
_atom_site_aniso_U_33
_atom_site_aniso_U_23
_atom_site_aniso_U_13
_atom_site_aniso_U_12
Na1 0.0185(4) 0.0207(4) 0.0141(4) -0.0018(3) 0.0051(3) 0.0016(3)
Zn1 0.01556(9) 0.01842(8) 0.01512(9) -0.00162(10) 0.00760(6) -0.00060(10)
C11 0.0179(9) 0.0154(8) 0.0196(9) -0.0016(6) 0.0090(7) -0.0037(6)
C12 0.0213(9) 0.0138(8) 0.0217(9) -0.0011(7) 0.0115(7) -0.0032(7)
C13 0.0232(10) 0.0184(9) 0.0210(9) 0.0010(7) 0.0045(8) -0.0019(7)
C14 0.0314(11) 0.0214(9) 0.0160(9) -0.0003(7) 0.0110(8) -0.0079(8)
C15 0.0253(10) 0.0241(9) 0.0236(9) -0.0044(7) 0.0155(8) -0.0065(7)
C16 0.0195(8) 0.0200(8) 0.0210(8) -0.0010(10) 0.0096(6) -0.0021(10)
C1 0.0229(11) 0.0147(9) 0.0291(11) 0.0033(8) 0.0134(9) 0.0015(8)
O1 0.0182(7) 0.0208(6) 0.0321(7) 0.0028(5) 0.0147(6) 0.0021(5)
C10 0.0243(11) 0.0318(11) 0.0504(14) 0.0067(10) 0.0224(10) 0.0050(9)
C2 0.0204(10) 0.0251(9) 0.0248(10) -0.0063(8) 0.0105(8) -0.0066(7)
C21 0.0271(12) 0.0451(14) 0.0576(16) -0.0200(12) 0.0240(11) -0.0123(10)
C22 0.0330(13) 0.0349(12) 0.0317(12) -0.0027(10) -0.0026(10) -0.0093(10)
C23 0.0415(14) 0.0224(10) 0.0350(12) -0.0079(9) 0.0212(10) -0.0081(9)
N3 0.0178(7) 0.0187(7) 0.0125(7) 0.0004(6) 0.0073(6) 0.0006(6)
C32 0.0189(9) 0.0213(9) 0.0151(9) 0.0003(7) 0.0059(7) 0.0000(7)
C321 0.0267(11) 0.0210(9) 0.0249(10) -0.0002(8) 0.0089(8) 0.0026(8)
C322 0.0258(11) 0.0261(10) 0.0257(10) 0.0018(8) 0.0124(8) 0.0065(8)
C33 0.0217(10) 0.0287(10) 0.0193(10) 0.0048(8) 0.0050(8) 0.0038(8)
C34 0.0244(10) 0.0374(11) 0.0152(9) 0.0066(8) 0.0037(8) -0.0030(9)
C36 0.0202(9) 0.0238(9) 0.0136(8) -0.0014(7) 0.0086(7) -0.0017(7)
C35 0.0238(10) 0.0360(10) 0.0139(9) -0.0023(8) 0.0094(8) -0.0047(8)
C361 0.0217(10) 0.0322(10) 0.0224(10) -0.0008(8) 0.0119(8) -0.0038(8)
C362 0.0265(9) 0.0293(10) 0.0233(8) -0.0032(11) 0.0157(7) 0.0014(11)
N41 0.0189(8) 0.0254(8) 0.0194(8) -0.0008(6) 0.0088(6) -0.0004(6)
C411 0.0225(11) 0.0439(13) 0.0355(12) -0.0049(10) 0.0129(9) 0.0059(9)
C412 0.0313(12) 0.0267(10) 0.0227(10) 0.0009(8) 0.0098(9) -0.0066(9)
C42 0.0196(10) 0.0260(9) 0.0182(9) -0.0011(8) 0.0047(8) -0.0061(8)
C43 0.0288(11) 0.0198(9) 0.0181(9) -0.0029(7) 0.0118(8) -0.0039(8)
N44 0.0232(8) 0.0181(7) 0.0192(8) -0.0006(6) 0.0126(6) -0.0012(6)
C441 0.0345(12) 0.0241(10) 0.0289(11) 0.0051(9) 0.0142(9) -0.0034(9)
C442 0.0277(11) 0.0273(10) 0.0321(11) -0.0017(9) 0.0185(9) -0.0002(8)

loop_
_atom_type_symbol
_atom_type_description
_atom_type_scat_dispersion_real
_atom_type_scat_dispersion_imag
_atom_type_scat_source
C C 0.0033 0.0016 'International Tables Vol C Tables 4.2.6.8 and 6.1.1.4'
H H 0.0000 0.0000 'International Tables Vol C Tables 4.2.6.8 and 6.1.1.4'
N N 0.0061 0.0033 'International Tables Vol C Tables 4.2.6.8 and 6.1.1.4'
O O 0.0106 0.0060 'International Tables Vol C Tables 4.2.6.8 and 6.1.1.4'
Na Na 0.0362 0.0249 'International Tables Vol C Tables 4.2.6.8 and 6.1.1.4'
Zn Zn 0.2839 1.4301 'International Tables Vol C Tables 4.2.6.8 and 6.1.1.4'

loop_
_geom_angle_atom_site_label_1
_geom_angle_atom_site_label_2
_geom_angle_atom_site_label_3
_geom_angle
_geom_angle_site_symmetry_1
_geom_angle_site_symmetry_3
_geom_angle_publ_flag
O1 Na1 N3 104.72(6) . . ?
O1 Na1 N44 114.95(6) . . ?
N3 Na1 N44 134.48(6) . . ?
O1 Na1 N41 101.34(6) . . ?
N3 Na1 N41 121.87(6) . . ?
N44 Na1 N41 72.07(6) . . ?
O1 Na1 C11 69.70(5) . . ?
N3 Na1 C11 77.70(6) . . ?
N44 Na1 C11 95.42(6) . . ?
N41 Na1 C11 160.39(6) . . ?
O1 Na1 Zn1 81.83(4) . . ?
N3 Na1 Zn1 39.22(4) . . ?
N44 Na1 Zn1 125.06(5) . . ?
N41 Na1 Zn1 159.72(4) . . ?
C11 Na1 Zn1 39.10(4) . . ?
N3 Zn1 C2 130.48(7) . . ?
N3 Zn1 C11 114.38(6) . . ?
C2 Zn1 C11 114.94(8) . . ?
N3 Zn1 Na1 50.89(5) . . ?
C2 Zn1 Na1 173.93(6) . . ?
C11 Zn1 Na1 64.68(5) . . ?
C16 C11 C12 114.23(16) . . ?
C16 C11 Zn1 115.80(13) . . ?
C12 C11 Zn1 129.43(13) . . ?
C16 C11 Na1 117.46(13) . . ?
C12 C11 Na1 87.52(11) . . ?
Zn1 C11 Na1 76.22(6) . . ?
C13 C12 C11 122.37(17) . . ?
C13 C12 C1 117.72(18) . . ?
C11 C12 C1 119.92(17) . . ?
C14 C13 C12 120.67(18) . . ?
C14 C13 H13A 119.7 . . ?
C12 C13 H13A 119.7 . . ?
C15 C14 C13 118.61(17) . . ?
C15 C14 H14A 120.7 . . ?
C13 C14 H14A 120.7 . . ?
C14 C15 C16 120.10(17) . . ?
C14 C15 H15A 119.9 . . ?
C16 C15 H15A 119.9 . . ?
C15 C16 C11 124.01(18) . . ?
C15 C16 H16A 118.0 . . ?
C11 C16 H16A 118.0 . . ?
O1 C1 C12 109.15(16) . . ?
O1 C1 H1A 109.8 . . ?
C12 C1 H1A 109.8 . . ?
O1 C1 H1B 109.8 . . ?
C12 C1 H1B 109.8 . . ?
H1A C1 H1B 108.3 . . ?
C10 O1 C1 110.59(15) . . ?
C10 O1 Na1 127.84(12) . . ?
C1 O1 Na1 118.37(11) . . ?
O1 C10 H10A 109.5 . . ?
O1 C10 H10B 109.5 . . ?
H10A C10 H10B 109.5 . . ?
O1 C10 H10C 109.5 . . ?
H10A C10 H10C 109.5 . . ?
H10B C10 H10C 109.5 . . ?
C23 C2 C22 108.13(17) . . ?
C23 C2 C21 106.93(17) . . ?
C22 C2 C21 109.2(2) . . ?
C23 C2 Zn1 108.25(14) . . ?
C22 C2 Zn1 116.25(14) . . ?
C21 C2 Zn1 107.71(14) . . ?
C2 C21 H21A 109.5 . . ?
C2 C21 H21B 109.5 . . ?
H21A C21 H21B 109.5 . . ?
C2 C21 H21C 109.5 . . ?
H21A C21 H21C 109.5 . . ?
H21B C21 H21C 109.5 . . ?
C2 C22 H22A 109.5 . . ?
C2 C22 H22B 109.5 . . ?
H22A C22 H22B 109.5 . . ?
C2 C22 H22C 109.5 . . ?
H22A C22 H22C 109.5 . . ?
H22B C22 H22C 109.5 . . ?
C2 C23 H23A 109.5 . . ?
C2 C23 H23B 109.5 . . ?
H23A C23 H23B 109.5 . . ?
C2 C23 H23C 109.5 . . ?
H23A C23 H23C 109.5 . . ?
H23B C23 H23C 109.5 . . ?
C32 N3 C36 116.40(14) . . ?
C32 N3 Zn1 115.07(11) . . ?
C36 N3 Zn1 114.38(11) . . ?
C32 N3 Na1 108.78(11) . . ?
C36 N3 Na1 108.71(11) . . ?
Zn1 N3 Na1 89.89(6) . . ?
N3 C32 C33 113.75(15) . . ?
N3 C32 C322 107.24(14) . . ?
C33 C32 C322 107.61(16) . . ?
N3 C32 C321 113.50(15) . . ?
C33 C32 C321 108.58(15) . . ?
C322 C32 C321 105.69(15) . . ?
C32 C321 H32A 109.5 . . ?
C32 C321 H32B 109.5 . . ?
H32A C321 H32B 109.5 . . ?
C32 C321 H32C 109.5 . . ?
H32A C321 H32C 109.5 . . ?
H32B C321 H32C 109.5 . . ?
C32 C322 H32D 109.5 . . ?
C32 C322 H32E 109.5 . . ?
H32D C322 H32E 109.5 . . ?
C32 C322 H32F 109.5 . . ?
H32D C322 H32F 109.5 . . ?
H32E C322 H32F 109.5 . . ?
C34 C33 C32 111.81(16) . . ?
C34 C33 H33A 109.3 . . ?
C32 C33 H33A 109.3 . . ?
C34 C33 H33B 109.3 . . ?
C32 C33 H33B 109.3 . . ?
H33A C33 H33B 107.9 . . ?
C35 C34 C33 107.75(16) . . ?
C35 C34 H34A 110.2 . . ?
C33 C34 H34A 110.2 . . ?
C35 C34 H34B 110.2 . . ?
C33 C34 H34B 110.2 . . ?
H34A C34 H34B 108.5 . . ?
N3 C36 C362 107.09(14) . . ?
N3 C36 C361 112.94(15) . . ?
C362 C36 C361 106.70(16) . . ?
N3 C36 C35 113.36(15) . . ?
C362 C36 C35 107.70(15) . . ?
C361 C36 C35 108.70(15) . . ?
C34 C35 C36 112.62(16) . . ?
C34 C35 H35A 109.1 . . ?
C36 C35 H35A 109.1 . . ?
C34 C35 H35B 109.1 . . ?
C36 C35 H35B 109.1 . . ?
H35A C35 H35B 107.8 . . ?
C36 C361 H36A 109.5 . . ?
C36 C361 H36B 109.5 . . ?
H36A C361 H36B 109.5 . . ?
C36 C361 H36C 109.5 . . ?
H36A C361 H36C 109.5 . . ?
H36B C361 H36C 109.5 . . ?
C36 C362 H36D 109.5 . . ?
C36 C362 H36E 109.5 . . ?
H36D C362 H36E 109.5 . . ?
C36 C362 H36F 109.5 . . ?
H36D C362 H36F 109.5 . . ?
H36E C362 H36F 109.5 . . ?
C411 N41 C412 107.94(16) . . ?
C411 N41 C42 109.34(16) . . ?
C412 N41 C42 109.60(15) . . ?
C411 N41 Na1 113.74(13) . . ?
C412 N41 Na1 113.70(12) . . ?
C42 N41 Na1 102.35(11) . . ?
N41 C411 H41A 109.5 . . ?
N41 C411 H41B 109.5 . . ?
H41A C411 H41B 109.5 . . ?
N41 C411 H41C 109.5 . . ?
H41A C411 H41C 109.5 . . ?
H41B C411 H41C 109.5 . . ?
N41 C412 H41D 109.5 . . ?
N41 C412 H41E 109.5 . . ?
H41D C412 H41E 109.5 . . ?
N41 C412 H41F 109.5 . . ?
H41D C412 H41F 109.5 . . ?
H41E C412 H41F 109.5 . . ?
N41 C42 C43 114.18(16) . . ?
N41 C42 H42A 108.7 . . ?
C43 C42 H42A 108.7 . . ?
N41 C42 H42B 108.7 . . ?
C43 C42 H42B 108.7 . . ?
H42A C42 H42B 107.6 . . ?
N44 C43 C42 113.03(15) . . ?
N44 C43 H43A 109.0 . . ?
C42 C43 H43A 109.0 . . ?
N44 C43 H43B 109.0 . . ?
C42 C43 H43B 109.0 . . ?
H43A C43 H43B 107.8 . . ?
C442 N44 C441 108.56(15) . . ?
C442 N44 C43 109.06(15) . . ?
C441 N44 C43 110.62(16) . . ?
C442 N44 Na1 115.33(13) . . ?
C441 N44 Na1 103.91(12) . . ?
C43 N44 Na1 109.25(10) . . ?
N44 C441 H44A 109.5 . . ?
N44 C441 H44B 109.5 . . ?
H44A C441 H44B 109.5 . . ?
N44 C441 H44C 109.5 . . ?
H44A C441 H44C 109.5 . . ?
H44B C441 H44C 109.5 . . ?
N44 C442 H44D 109.5 . . ?
N44 C442 H44E 109.5 . . ?
H44D C442 H44E 109.5 . . ?
N44 C442 H44F 109.5 . . ?
H44D C442 H44F 109.5 . . ?
H44E C442 H44F 109.5 . . ?

loop_
_geom_bond_atom_site_label_1
_geom_bond_atom_site_label_2
_geom_bond_distance
_geom_bond_site_symmetry_2
_geom_bond_publ_flag
Na1 O1 2.3705(15) . ?
Na1 N3 2.4675(19) . ?
Na1 N44 2.4983(17) . ?
Na1 N41 2.7043(19) . ?
Na1 C11 2.9597(19) . ?
Na1 Zn1 3.1802(13) . ?
Zn1 N3 2.0109(15) . ?
Zn1 C2 2.038(2) . ?
Zn1 C11 2.0652(18) . ?
C11 C16 1.406(2) . ?
C11 C12 1.411(3) . ?
C12 C13 1.404(3) . ?
C12 C1 1.509(3) . ?
C13 C14 1.386(3) . ?
C13 H13A 0.9500 . ?
C14 C15 1.383(3) . ?
C14 H14A 0.9500 . ?
C15 C16 1.386(2) . ?
C15 H15A 0.9500 . ?
C16 H16A 0.9500 . ?
C1 O1 1.439(2) . ?
C1 H1A 0.9900 . ?
C1 H1B 0.9900 . ?
O1 C10 1.422(2) . ?
C10 H10A 0.9800 . ?
C10 H10B 0.9800 . ?
C10 H10C 0.9800 . ?
C2 C23 1.520(3) . ?
C2 C22 1.522(3) . ?
C2 C21 1.538(3) . ?
C21 H21A 0.9800 . ?
C21 H21B 0.9800 . ?
C21 H21C 0.9800 . ?
C22 H22A 0.9800 . ?
C22 H22B 0.9800 . ?
C22 H22C 0.9800 . ?
C23 H23A 0.9800 . ?
C23 H23B 0.9800 . ?
C23 H23C 0.9800 . ?
N3 C32 1.480(2) . ?
N3 C36 1.496(2) . ?
C32 C33 1.535(3) . ?
C32 C322 1.543(3) . ?
C32 C321 1.547(3) . ?
C321 H32A 0.9800 . ?
C321 H32B 0.9800 . ?
C321 H32C 0.9800 . ?
C322 H32D 0.9800 . ?
C322 H32E 0.9800 . ?
C322 H32F 0.9800 . ?
C33 C34 1.529(3) . ?
C33 H33A 0.9900 . ?
C33 H33B 0.9900 . ?
C34 C35 1.518(3) . ?
C34 H34A 0.9900 . ?
C34 H34B 0.9900 . ?
C36 C362 1.531(3) . ?
C36 C361 1.535(3) . ?
C36 C35 1.535(3) . ?
C35 H35A 0.9900 . ?
C35 H35B 0.9900 . ?
C361 H36A 0.9800 . ?
C361 H36B 0.9800 . ?
C361 H36C 0.9800 . ?
C362 H36D 0.9800 . ?
C362 H36E 0.9800 . ?
C362 H36F 0.9800 . ?
N41 C411 1.461(3) . ?
N41 C412 1.469(3) . ?
N41 C42 1.472(2) . ?
C411 H41A 0.9800 . ?
C411 H41B 0.9800 . ?
C411 H41C 0.9800 . ?
C412 H41D 0.9800 . ?
C412 H41E 0.9800 . ?
C412 H41F 0.9800 . ?
C42 C43 1.508(3) . ?
C42 H42A 0.9900 . ?
C42 H42B 0.9900 . ?
C43 N44 1.471(2) . ?
C43 H43A 0.9900 . ?
C43 H43B 0.9900 . ?
N44 C442 1.464(2) . ?
N44 C441 1.468(2) . ?
C441 H44A 0.9800 . ?
C441 H44B 0.9800 . ?
C441 H44C 0.9800 . ?
C442 H44D 0.9800 . ?
C442 H44E 0.9800 . ?
C442 H44F 0.9800 . ?

loop_
_geom_torsion_atom_site_label_1
_geom_torsion_atom_site_label_2
_geom_torsion_atom_site_label_3
_geom_torsion_atom_site_label_4
_geom_torsion
_geom_torsion_site_symmetry_1
_geom_torsion_site_symmetry_2
_geom_torsion_site_symmetry_3
_geom_torsion_site_symmetry_4
_geom_torsion_publ_flag
O1 Na1 Zn1 N3 125.57(7) . . . . ?
N44 Na1 Zn1 N3 -119.60(8) . . . . ?
N41 Na1 Zn1 N3 24.92(14) . . . . ?
C11 Na1 Zn1 N3 -166.72(8) . . . . ?
O1 Na1 Zn1 C2 20.1(5) . . . . ?
N3 Na1 Zn1 C2 -105.5(5) . . . . ?
N44 Na1 Zn1 C2 134.9(5) . . . . ?
N41 Na1 Zn1 C2 -80.5(6) . . . . ?
C11 Na1 Zn1 C2 87.8(5) . . . . ?
O1 Na1 Zn1 C11 -67.71(6) . . . . ?
N3 Na1 Zn1 C11 166.72(8) . . . . ?
N44 Na1 Zn1 C11 47.12(7) . . . . ?
N41 Na1 Zn1 C11 -168.36(15) . . . . ?
N3 Zn1 C11 C16 -102.84(15) . . . . ?
C2 Zn1 C11 C16 72.56(16) . . . . ?
Na1 Zn1 C11 C16 -114.13(16) . . . . ?
N3 Zn1 C11 C12 86.26(16) . . . . ?
C2 Zn1 C11 C12 -98.33(17) . . . . ?
Na1 Zn1 C11 C12 74.98(16) . . . . ?
N3 Zn1 C11 Na1 11.29(7) . . . . ?
C2 Zn1 C11 Na1 -173.31(6) . . . . ?
O1 Na1 C11 C16 -145.40(14) . . . . ?
N3 Na1 C11 C16 103.63(14) . . . . ?
N44 Na1 C11 C16 -30.77(14) . . . . ?
N41 Na1 C11 C16 -79.8(2) . . . . ?
Zn1 Na1 C11 C16 112.18(15) . . . . ?
O1 Na1 C11 C12 -29.27(10) . . . . ?
N3 Na1 C11 C12 -140.24(11) . . . . ?
N44 Na1 C11 C12 85.36(11) . . . . ?
N41 Na1 C11 C12 36.3(2) . . . . ?
Zn1 Na1 C11 C12 -131.69(12) . . . . ?
O1 Na1 C11 Zn1 102.42(6) . . . . ?
N3 Na1 C11 Zn1 -8.55(5) . . . . ?
N44 Na1 C11 Zn1 -142.95(6) . . . . ?
N41 Na1 C11 Zn1 167.98(15) . . . . ?
C16 C11 C12 C13 0.3(3) . . . . ?
Zn1 C11 C12 C13 171.29(13) . . . . ?
Na1 C11 C12 C13 -118.84(16) . . . . ?
C16 C11 C12 C1 -179.17(18) . . . . ?
Zn1 C11 C12 C1 -8.2(3) . . . . ?
Na1 C11 C12 C1 61.71(16) . . . . ?
C11 C12 C13 C14 -0.9(3) . . . . ?
C1 C12 C13 C14 178.53(17) . . . . ?
C12 C13 C14 C15 0.6(3) . . . . ?
C13 C14 C15 C16 0.3(3) . . . . ?
C14 C15 C16 C11 -1.0(3) . . . . ?
C12 C11 C16 C15 0.7(3) . . . . ?
Zn1 C11 C16 C15 -171.63(16) . . . . ?
Na1 C11 C16 C15 101.1(2) . . . . ?
C13 C12 C1 O1 108.79(19) . . . . ?
C11 C12 C1 O1 -71.7(2) . . . . ?
C12 C1 O1 C10 -172.94(17) . . . . ?
C12 C1 O1 Na1 25.7(2) . . . . ?
N3 Na1 O1 C10 -85.36(17) . . . . ?
N44 Na1 O1 C10 117.53(17) . . . . ?
N41 Na1 O1 C10 42.19(17) . . . . ?
C11 Na1 O1 C10 -155.97(17) . . . . ?
Zn1 Na1 O1 C10 -117.49(17) . . . . ?
N3 Na1 O1 C1 72.39(14) . . . . ?
N44 Na1 O1 C1 -84.72(15) . . . . ?
N41 Na1 O1 C1 -160.06(13) . . . . ?
C11 Na1 O1 C1 1.79(13) . . . . ?
Zn1 Na1 O1 C1 40.27(13) . . . . ?
N3 Zn1 C2 C23 -120.47(13) . . . . ?
C11 Zn1 C2 C23 65.04(15) . . . . ?
Na1 Zn1 C2 C23 -19.9(6) . . . . ?
N3 Zn1 C2 C22 1.4(2) . . . . ?
C11 Zn1 C2 C22 -173.10(15) . . . . ?
Na1 Zn1 C2 C22 101.9(6) . . . . ?
N3 Zn1 C2 C21 124.25(15) . . . . ?
C11 Zn1 C2 C21 -50.25(17) . . . . ?
Na1 Zn1 C2 C21 -135.2(5) . . . . ?
C2 Zn1 N3 C32 -76.93(14) . . . . ?
C11 Zn1 N3 C32 97.58(13) . . . . ?
Na1 Zn1 N3 C32 110.76(13) . . . . ?
C2 Zn1 N3 C36 61.73(15) . . . . ?
C11 Zn1 N3 C36 -123.75(12) . . . . ?
Na1 Zn1 N3 C36 -110.57(13) . . . . ?
C2 Zn1 N3 Na1 172.30(7) . . . . ?
C11 Zn1 N3 Na1 -13.18(8) . . . . ?
O1 Na1 N3 C32 -172.89(10) . . . . ?
N44 Na1 N3 C32 -22.52(15) . . . . ?
N41 Na1 N3 C32 73.36(12) . . . . ?
C11 Na1 N3 C32 -108.01(11) . . . . ?
Zn1 Na1 N3 C32 -116.54(12) . . . . ?
O1 Na1 N3 C36 59.44(12) . . . . ?
N44 Na1 N3 C36 -150.18(11) . . . . ?
N41 Na1 N3 C36 -54.30(13) . . . . ?
C11 Na1 N3 C36 124.33(11) . . . . ?
Zn1 Na1 N3 C36 115.80(12) . . . . ?
O1 Na1 N3 Zn1 -56.35(6) . . . . ?
N44 Na1 N3 Zn1 94.02(9) . . . . ?
N41 Na1 N3 Zn1 -170.10(5) . . . . ?
C11 Na1 N3 Zn1 8.53(5) . . . . ?
C36 N3 C32 C33 -41.9(2) . . . . ?
Zn1 N3 C32 C33 95.90(15) . . . . ?
Na1 N3 C32 C33 -165.08(12) . . . . ?
C36 N3 C32 C322 -160.77(15) . . . . ?
Zn1 N3 C32 C322 -22.96(18) . . . . ?
Na1 N3 C32 C322 76.06(15) . . . . ?
C36 N3 C32 C321 82.89(19) . . . . ?
Zn1 N3 C32 C321 -139.30(13) . . . . ?
Na1 N3 C32 C321 -40.27(16) . . . . ?
N3 C32 C33 C34 51.4(2) . . . . ?
C322 C32 C33 C34 170.00(16) . . . . ?
C321 C32 C33 C34 -76.0(2) . . . . ?
C32 C33 C34 C35 -58.9(2) . . . . ?
C32 N3 C36 C362 159.63(15) . . . . ?
Zn1 N3 C36 C362 21.53(17) . . . . ?
Na1 N3 C36 C362 -77.17(15) . . . . ?
C32 N3 C36 C361 -83.2(2) . . . . ?
Zn1 N3 C36 C361 138.70(13) . . . . ?
Na1 N3 C36 C361 40.00(17) . . . . ?
C32 N3 C36 C35 41.0(2) . . . . ?
Zn1 N3 C36 C35 -97.10(16) . . . . ?
Na1 N3 C36 C35 164.19(13) . . . . ?
C33 C34 C35 C36 58.6(2) . . . . ?
N3 C36 C35 C34 -50.0(2) . . . . ?
C362 C36 C35 C34 -168.33(16) . . . . ?
C361 C36 C35 C34 76.43(19) . . . . ?
O1 Na1 N41 C411 -20.03(14) . . . . ?
N3 Na1 N41 C411 95.42(14) . . . . ?
N44 Na1 N41 C411 -132.82(14) . . . . ?
C11 Na1 N41 C411 -80.6(2) . . . . ?
Zn1 Na1 N41 C411 77.1(2) . . . . ?
O1 Na1 N41 C412 -144.12(12) . . . . ?
N3 Na1 N41 C412 -28.66(14) . . . . ?
N44 Na1 N41 C412 103.10(13) . . . . ?
C11 Na1 N41 C412 155.33(17) . . . . ?
Zn1 Na1 N41 C412 -46.9(2) . . . . ?
O1 Na1 N41 C42 97.78(11) . . . . ?
N3 Na1 N41 C42 -146.77(11) . . . . ?
N44 Na1 N41 C42 -15.01(11) . . . . ?
C11 Na1 N41 C42 37.2(2) . . . . ?
Zn1 Na1 N41 C42 -165.05(12) . . . . ?
C411 N41 C42 C43 165.66(17) . . . . ?
C412 N41 C42 C43 -76.22(19) . . . . ?
Na1 N41 C42 C43 44.76(16) . . . . ?
N41 C42 C43 N44 -66.3(2) . . . . ?
C42 C43 N44 C442 171.87(16) . . . . ?
C42 C43 N44 C441 -68.8(2) . . . . ?
C42 C43 N44 Na1 45.00(18) . . . . ?
O1 Na1 N44 C442 127.61(12) . . . . ?
N3 Na1 N44 C442 -20.56(16) . . . . ?
N41 Na1 N44 C442 -137.95(13) . . . . ?
C11 Na1 N44 C442 57.51(13) . . . . ?
Zn1 Na1 N44 C442 29.85(14) . . . . ?
O1 Na1 N44 C441 8.92(13) . . . . ?
N3 Na1 N44 C441 -139.26(12) . . . . ?
N41 Na1 N44 C441 103.36(12) . . . . ?
C11 Na1 N44 C441 -61.19(12) . . . . ?
Zn1 Na1 N44 C441 -88.85(12) . . . . ?
O1 Na1 N44 C43 -109.16(13) . . . . ?
N3 Na1 N44 C43 102.66(14) . . . . ?
N41 Na1 N44 C43 -14.72(12) . . . . ?
C11 Na1 N44 C43 -179.27(12) . . . . ?
Zn1 Na1 N44 C43 153.07(11) . . . . ?
